data_4314453
loop_
_publ_author_name
'Alexander E. J. Broomsgrove'
'David A. Addy'
'Angela Di Paolo'
'Ian R. Morgan'
'Christopher Bresner'
'Victoria Chislett'
'Ian A. Fallis'
'Amber L. Thompson'
'Dragoslav Vidovic'
'Simon Aldridge'

_publ_contact_author 'Simon Aldridge'
_publ_contact_author_email Simon.Aldridge@chem.ox.ac.uk
_publ_section_title
;
 Evaluation of Electronics, Electrostatics and Hydrogen Bond Cooperativity
 in the Binding of Cyanide and Fluoride by Lewis Acidic Ferrocenylboranes
;
_journal_name_full 'Inorganic Chemistry'
_journal_page_first 157
_journal_page_last 173
_journal_paper_doi 10.1021/ic901673u
_journal_volume 49
_journal_year 2010
_chemical_formula_moiety 'C39 H51 B1 Fe1 K1 N1 O6'
_chemical_formula_sum 'C39 H51 B Fe K N O6'
_chemical_formula_weight 735.59
_space_group_IT_number 14
_symmetry_cell_setting monoclinic
_symmetry_space_group_name_Hall '-P 2yn'
_symmetry_space_group_name_H-M 'P 1 21/n 1'
_atom_sites_solution_hydrogens geom
_atom_sites_solution_primary direct
_audit_creation_date 09-05-18
_audit_creation_method CRYSTALS_ver_12.86
_cell_angle_alpha 90
_cell_angle_beta 91.7759(6)
_cell_angle_gamma 90
_cell_formula_units_Z 4
_cell_length_a 11.8766(1)
_cell_length_b 17.6012(2)
_cell_length_c 18.2248(2)
_cell_measurement_reflns_used 8710
_cell_measurement_temperature 150
_cell_measurement_theta_max 27
_cell_measurement_theta_min 5
_cell_volume 3807.93(7)
_computing_cell_refinement 'DENZO/SCALEPACK (Otwinowski & Minor, 1997)'
_computing_data_collection 'COLLECT (Nonius, 1997-2001).'
_computing_data_reduction 'DENZO/SCALEPACK (Otwinowski & Minor, 1997)'
_computing_molecular_graphics 'CAMERON (Watkin et al., 1996)'
_computing_publication_material 'CRYSTALS (Betteridge et al., 2003)'
_computing_structure_refinement 'CRYSTALS (Betteridge et al., 2003)'
_computing_structure_solution 'SIR92 (Altomare et al., 1994)'
_diffrn_ambient_temperature 150
_diffrn_measured_fraction_theta_full 0.991
_diffrn_measured_fraction_theta_max 0.987
_diffrn_measurement_device 'Nonius KappaCCD'
_diffrn_measurement_device_type Area
_diffrn_measurement_method \w
_diffrn_radiation_monochromator graphite
_diffrn_radiation_type 'Mo K\a'
_diffrn_radiation_wavelength 0.71073
_diffrn_reflns_av_R_equivalents 0.061
_diffrn_reflns_limit_h_max 15
_diffrn_reflns_limit_h_min -15
_diffrn_reflns_limit_k_max 22
_diffrn_reflns_limit_k_min -22
_diffrn_reflns_limit_l_max 23
_diffrn_reflns_limit_l_min -23
_diffrn_reflns_number 47594
_diffrn_reflns_theta_full 26.444
_diffrn_reflns_theta_max 27.546
_diffrn_reflns_theta_min 5.146
_diffrn_standards_number 0
_exptl_absorpt_coefficient_mu 0.551
_exptl_absorpt_correction_T_max 0.90
_exptl_absorpt_correction_T_min 0.83
_exptl_absorpt_correction_type multi-scan
_exptl_absorpt_process_details 'DENZO/SCALEPACK (Otwinowski & Minor, 1997)'
_exptl_crystal_colour red
_exptl_crystal_density_diffrn 1.283
_exptl_crystal_density_method 'not measured'
_exptl_crystal_description block
_exptl_crystal_F_000 1560
_exptl_crystal_size_max 0.26
_exptl_crystal_size_mid 0.24
_exptl_crystal_size_min 0.20
_refine_diff_density_max 0.52
_refine_diff_density_min -0.60
_refine_ls_extinction_method None
_refine_ls_goodness_of_fit_ref 0.9467
_refine_ls_hydrogen_treatment noref
_refine_ls_matrix_type full
_refine_ls_number_parameters 442
_refine_ls_number_reflns 8687
_refine_ls_number_restraints 0
_refine_ls_R_factor_all 0.0704
_refine_ls_R_factor_gt 0.0433
_refine_ls_shift/su_max 0.000984
_refine_ls_structure_factor_coef Fsqd
_refine_ls_weighting_details
;
 Method= Modified Sheldrick 
 w=1/[\s^2^(F^2^) + ( 0.05P)^2^ + 2.05P] 
 ,where P=(max(Fo^2^,0) + 2Fc^2^)/3 
;
_refine_ls_weighting_scheme calc
_refine_ls_wR_factor_all 0.1095
_refine_ls_wR_factor_gt 0.0988
_refine_ls_wR_factor_ref 0.1095
_reflns_limit_h_max 15
_reflns_limit_h_min -15
_reflns_limit_k_max 22
_reflns_limit_k_min 0
_reflns_limit_l_max 23
_reflns_limit_l_min 0
_reflns_number_gt 6200
_reflns_number_total 8689
_reflns_threshold_expression I>2.0\s(I)
_oxford_diffrn_Wilson_B_factor 2.63
_oxford_diffrn_Wilson_scale 17.16
_oxford_refine_ls_r_factor_ref 0.0704
_oxford_refine_ls_scale 0.23939(14)
_oxford_reflns_number_all 8687
_oxford_reflns_threshold_expression_ref I>-3.0\s(I)
_oxford_structure_analysis_title 091abdv09
_cod_data_source_file ic901673u_si_002_10.cif
_cod_data_source_block '[K(18-crown-6)]+[3.CN]-'
_cod_depositor_comments
;
The following automatic conversions were performed:

'_symmetry_cell_setting' value 'Monoclinic' changed to 'monoclinic'
according to the built-in table from CIF Core dictionary named
'cif_core.dic' version 2.4.1 from 2010-06-29.

Automatic conversion script
Id: cif_fix_values 1646 2011-03-28 12:23:43Z adriana 
;
_cod_original_sg_symbol_H-M 'P 1 21/n 1 '
_cod_original_formula_sum 'C39 H51 B1 Fe1 K1 N1 O6'
_cod_database_code 4314453

loop_
_symmetry_equiv_pos_as_xyz
x,y,z
-x,-y,-z
-x+1/2,y+1/2,-z+1/2
x+1/2,-y+1/2,z+1/2

loop_
_atom_site_label
_atom_site_type_symbol
_atom_site_fract_x
_atom_site_fract_y
_atom_site_fract_z
_atom_site_U_iso_or_equiv
_atom_site_occupancy
_atom_site_adp_type
_atom_site_refinement_flags_posn
_atom_site_refinement_flags_adp
_atom_site_refinement_flags_occupancy
_atom_site_disorder_assembly
_atom_site_disorder_group
_oxford_atom_site_special_shape
_atom_site_attached_hydrogens
Fe1 Fe 0.30596(2) 0.131522(16) 0.881118(15) 0.0305 1.0000 Uani . . . . . . .
C2 C 0.31420(16) 0.18670(11) 0.77692(10) 0.0268 1.0000 Uani . . . . . . .
C3 C 0.28411(17) 0.10796(11) 0.77106(11) 0.0326 1.0000 Uani . . . . . . .
C4 C 0.18401(18) 0.09344(12) 0.80989(12) 0.0372 1.0000 Uani . . . . . . .
C5 C 0.15199(17) 0.16246(12) 0.84318(11) 0.0349 1.0000 Uani . . . . . . .
C6 C 0.23266(16) 0.21904(11) 0.82432(10) 0.0302 1.0000 Uani . . . . . . .
B7 B 0.41293(18) 0.23074(12) 0.73283(12) 0.0272 1.0000 Uani . . . . . . .
C8 C 0.46482(16) 0.29976(11) 0.78501(10) 0.0285 1.0000 Uani . . . . . . .
C9 C 0.40795(18) 0.37056(11) 0.78662(11) 0.0331 1.0000 Uani . . . . . . .
C10 C 0.3008(2) 0.38737(12) 0.74295(12) 0.0403 1.0000 Uani . . . . . . .
C11 C 0.4500(2) 0.43060(12) 0.82938(12) 0.0416 1.0000 Uani . . . . . . .
C12 C 0.5459(2) 0.42254(14) 0.87313(13) 0.0488 1.0000 Uani . . . . . . .
C13 C 0.60117(19) 0.35443(14) 0.87331(12) 0.0442 1.0000 Uani . . . . . . .
C14 C 0.56319(17) 0.29334(12) 0.82987(11) 0.0347 1.0000 Uani . . . . . . .
C15 C 0.63313(19) 0.22206(14) 0.83304(12) 0.0446 1.0000 Uani . . . . . . .
C16 C 0.49816(17) 0.16282(12) 0.71091(11) 0.0317 1.0000 Uani . . . . . . .
N17 N 0.54575(16) 0.11127(11) 0.68907(11) 0.0436 1.0000 Uani . . . . . . .
C18 C 0.38048(16) 0.26432(11) 0.64883(10) 0.0293 1.0000 Uani . . . . . . .
C19 C 0.27549(18) 0.25775(12) 0.61066(11) 0.0353 1.0000 Uani . . . . . . .
C20 C 0.17477(18) 0.21784(14) 0.64087(12) 0.0422 1.0000 Uani . . . . . . .
C21 C 0.2578(2) 0.29012(15) 0.54132(13) 0.0488 1.0000 Uani . . . . . . .
C22 C 0.3425(3) 0.32864(17) 0.50648(14) 0.0598 1.0000 Uani . . . . . . .
C23 C 0.4457(2) 0.33466(14) 0.54179(13) 0.0496 1.0000 Uani . . . . . . .
C24 C 0.46662(18) 0.30341(12) 0.61114(11) 0.0359 1.0000 Uani . . . . . . .
C25 C 0.58416(19) 0.31389(14) 0.64269(13) 0.0452 1.0000 Uani . . . . . . .
C26 C 0.4531(2) 0.09299(16) 0.93067(13) 0.0516 1.0000 Uani . . . . . . .
C27 C 0.4252(2) 0.16546(14) 0.95816(12) 0.0459 1.0000 Uani . . . . . . .
C28 C 0.3181(2) 0.15990(15) 0.98939(12) 0.0479 1.0000 Uani . . . . . . .
C29 C 0.2800(2) 0.08384(16) 0.98085(13) 0.0530 1.0000 Uani . . . . . . .
C30 C 0.3636(3) 0.04254(14) 0.94445(14) 0.0555 1.0000 Uani . . . . . . .
K31 K 0.68924(4) -0.00443(2) 0.64967(2) 0.0304 1.0000 Uani . . . . . . .
O32 O 0.83128(12) 0.09039(9) 0.73036(8) 0.0392 1.0000 Uani . . . . . . .
C33 C 0.91367(18) 0.13198(12) 0.69229(13) 0.0393 1.0000 Uani . . . . . . .
C34 C 0.86046(19) 0.16043(13) 0.62184(14) 0.0428 1.0000 Uani . . . . . . .
O35 O 0.83649(12) 0.09690(8) 0.57622(8) 0.0385 1.0000 Uani . . . . . . .
C36 C 0.7908(2) 0.11731(14) 0.50583(13) 0.0452 1.0000 Uani . . . . . . .
C37 C 0.7711(2) 0.04584(14) 0.46266(12) 0.0447 1.0000 Uani . . . . . . .
O38 O 0.68528(13) 0.00264(8) 0.49520(8) 0.0398 1.0000 Uani . . . . . . .
C39 C 0.6694(2) -0.06869(14) 0.45887(12) 0.0444 1.0000 Uani . . . . . . .
C40 C 0.5713(2) -0.10867(13) 0.49069(12) 0.0416 1.0000 Uani . . . . . . .
O41 O 0.59725(13) -0.12423(8) 0.56610(8) 0.0389 1.0000 Uani . . . . . . .
C42 C 0.5080(2) -0.16294(13) 0.59989(13) 0.0448 1.0000 Uani . . . . . . .
C43 C 0.5449(2) -0.18417(13) 0.67631(13) 0.0451 1.0000 Uani . . . . . . .
O44 O 0.56579(13) -0.11677(8) 0.71668(8) 0.0414 1.0000 Uani . . . . . . .
C45 C 0.5920(2) -0.13132(15) 0.79199(13) 0.0570 1.0000 Uani . . . . . . .
C46 C 0.6227(2) -0.05801(16) 0.82809(12) 0.0514 1.0000 Uani . . . . . . .
O47 O 0.72646(13) -0.03332(8) 0.79877(8) 0.0394 1.0000 Uani . . . . . . .
C48 C 0.7732(2) 0.02907(14) 0.83806(12) 0.0460 1.0000 Uani . . . . . . .
C49 C 0.8715(2) 0.05951(14) 0.79766(12) 0.0443 1.0000 Uani . . . . . . .
H31 H 0.3316 0.0696 0.7460 0.0396 1.0000 Uiso . . . . . . .
H41 H 0.1432 0.0430 0.8131 0.0433 1.0000 Uiso . . . . . . .
H51 H 0.0884 0.1705 0.8769 0.0430 1.0000 Uiso . . . . . . .
H61 H 0.2300 0.2729 0.8420 0.0360 1.0000 Uiso . . . . . . .
H101 H 0.2594 0.4283 0.7655 0.0604 1.0000 Uiso . . . . . . .
H103 H 0.2532 0.3419 0.7384 0.0602 1.0000 Uiso . . . . . . .
H102 H 0.3243 0.4033 0.6919 0.0594 1.0000 Uiso . . . . . . .
H111 H 0.4113 0.4787 0.8283 0.0502 1.0000 Uiso . . . . . . .
H121 H 0.5686 0.4631 0.9042 0.0600 1.0000 Uiso . . . . . . .
H131 H 0.6681 0.3482 0.9045 0.0545 1.0000 Uiso . . . . . . .
H152 H 0.6881 0.2221 0.8741 0.0682 1.0000 Uiso . . . . . . .
H151 H 0.5853 0.1762 0.8366 0.0681 1.0000 Uiso . . . . . . .
H153 H 0.6791 0.2170 0.7893 0.0674 1.0000 Uiso . . . . . . .
H201 H 0.1085 0.2198 0.6081 0.0633 1.0000 Uiso . . . . . . .
H203 H 0.1469 0.2410 0.6862 0.0629 1.0000 Uiso . . . . . . .
H202 H 0.1867 0.1647 0.6542 0.0636 1.0000 Uiso . . . . . . .
H211 H 0.1851 0.2839 0.5175 0.0574 1.0000 Uiso . . . . . . .
H221 H 0.3292 0.3498 0.4570 0.0697 1.0000 Uiso . . . . . . .
H231 H 0.5060 0.3610 0.5167 0.0593 1.0000 Uiso . . . . . . .
H253 H 0.6361 0.3304 0.6054 0.0692 1.0000 Uiso . . . . . . .
H251 H 0.5874 0.3519 0.6834 0.0692 1.0000 Uiso . . . . . . .
H252 H 0.6172 0.2667 0.6630 0.0693 1.0000 Uiso . . . . . . .
H261 H 0.5201 0.0800 0.9023 0.0613 1.0000 Uiso . . . . . . .
H271 H 0.4711 0.2140 0.9550 0.0539 1.0000 Uiso . . . . . . .
H281 H 0.2728 0.2017 1.0116 0.0585 1.0000 Uiso . . . . . . .
H291 H 0.2030 0.0645 0.9976 0.0644 1.0000 Uiso . . . . . . .
H301 H 0.3642 -0.0129 0.9296 0.0664 1.0000 Uiso . . . . . . .
H332 H 0.9447 0.1756 0.7211 0.0465 1.0000 Uiso . . . . . . .
H331 H 0.9818 0.0995 0.6811 0.0457 1.0000 Uiso . . . . . . .
H341 H 0.9124 0.1963 0.5990 0.0513 1.0000 Uiso . . . . . . .
H342 H 0.7857 0.1870 0.6330 0.0512 1.0000 Uiso . . . . . . .
H362 H 0.8457 0.1494 0.4782 0.0555 1.0000 Uiso . . . . . . .
H361 H 0.7171 0.1455 0.5119 0.0554 1.0000 Uiso . . . . . . .
H372 H 0.8430 0.0158 0.4602 0.0556 1.0000 Uiso . . . . . . .
H371 H 0.7439 0.0591 0.4112 0.0547 1.0000 Uiso . . . . . . .
H391 H 0.7353 -0.1013 0.4678 0.0516 1.0000 Uiso . . . . . . .
H392 H 0.6553 -0.0613 0.4068 0.0519 1.0000 Uiso . . . . . . .
H402 H 0.5635 -0.1567 0.4631 0.0501 1.0000 Uiso . . . . . . .
H401 H 0.5029 -0.0773 0.4834 0.0503 1.0000 Uiso . . . . . . .
H421 H 0.4833 -0.2089 0.5723 0.0544 1.0000 Uiso . . . . . . .
H422 H 0.4365 -0.1290 0.6052 0.0543 1.0000 Uiso . . . . . . .
H432 H 0.6176 -0.2152 0.6769 0.0555 1.0000 Uiso . . . . . . .
H431 H 0.4836 -0.2128 0.7007 0.0549 1.0000 Uiso . . . . . . .
H451 H 0.6607 -0.1667 0.7941 0.0716 1.0000 Uiso . . . . . . .
H452 H 0.5252 -0.1558 0.8145 0.0715 1.0000 Uiso . . . . . . .
H462 H 0.6290 -0.0631 0.8824 0.0644 1.0000 Uiso . . . . . . .
H461 H 0.5603 -0.0179 0.8165 0.0649 1.0000 Uiso . . . . . . .
H482 H 0.7985 0.0140 0.8883 0.0557 1.0000 Uiso . . . . . . .
H481 H 0.7178 0.0711 0.8428 0.0558 1.0000 Uiso . . . . . . .
H491 H 0.9064 0.0989 0.8292 0.0536 1.0000 Uiso . . . . . . .
H492 H 0.9268 0.0168 0.7898 0.0537 1.0000 Uiso . . . . . . .

loop_
_atom_site_aniso_label
_atom_site_aniso_U_11
_atom_site_aniso_U_22
_atom_site_aniso_U_33
_atom_site_aniso_U_23
_atom_site_aniso_U_13
_atom_site_aniso_U_12
Fe1 0.03389(17) 0.03090(16) 0.02677(15) 0.00185(11) 0.00122(11) 0.00376(12)
C2 0.0286(10) 0.0299(9) 0.0217(9) 0.0006(7) -0.0035(7) 0.0019(8)
C3 0.0364(11) 0.0325(10) 0.0287(10) -0.0023(8) -0.0009(8) -0.0016(9)
C4 0.0372(12) 0.0371(11) 0.0370(11) -0.0004(9) -0.0016(9) -0.0062(9)
C5 0.0300(11) 0.0387(11) 0.0362(11) 0.0039(9) 0.0036(9) 0.0013(9)
C6 0.0308(10) 0.0299(10) 0.0301(10) 0.0013(8) 0.0017(8) 0.0032(8)
B7 0.0250(11) 0.0292(11) 0.0272(10) -0.0017(9) 0.0003(8) 0.0019(9)
C8 0.0301(10) 0.0326(10) 0.0229(9) -0.0026(8) 0.0028(8) -0.0042(8)
C9 0.0390(11) 0.0317(10) 0.0292(10) -0.0015(8) 0.0097(9) -0.0045(9)
C10 0.0504(14) 0.0308(11) 0.0399(12) -0.0019(9) 0.0050(10) 0.0095(9)
C11 0.0504(14) 0.0333(11) 0.0422(12) -0.0072(9) 0.0174(11) -0.0095(10)
C12 0.0530(15) 0.0500(14) 0.0443(13) -0.0199(11) 0.0135(11) -0.0218(12)
C13 0.0352(12) 0.0612(15) 0.0363(12) -0.0122(11) 0.0017(9) -0.0179(11)
C14 0.0319(11) 0.0431(11) 0.0292(10) -0.0047(9) 0.0039(8) -0.0061(9)
C15 0.0351(12) 0.0580(14) 0.0399(12) -0.0040(11) -0.0114(10) 0.0022(10)
C16 0.0286(10) 0.0354(11) 0.0310(10) -0.0036(9) -0.0041(8) 0.0001(9)
N17 0.0375(10) 0.0444(11) 0.0486(11) -0.0110(9) -0.0030(9) 0.0084(9)
C18 0.0318(10) 0.0301(10) 0.0261(9) -0.0028(8) 0.0029(8) 0.0015(8)
C19 0.0372(11) 0.0391(11) 0.0295(10) 0.0004(9) -0.0018(8) 0.0011(9)
C20 0.0304(11) 0.0611(14) 0.0347(11) 0.0030(10) -0.0049(9) -0.0019(10)
C21 0.0479(14) 0.0631(15) 0.0348(12) 0.0098(11) -0.0115(10) -0.0011(12)
C22 0.0705(18) 0.0738(18) 0.0344(12) 0.0167(13) -0.0095(12) -0.0103(15)
C23 0.0601(16) 0.0550(14) 0.0341(12) 0.0075(11) 0.0065(11) -0.0149(12)
C24 0.0420(12) 0.0371(11) 0.0289(10) -0.0031(9) 0.0052(9) -0.0027(9)
C25 0.0384(13) 0.0577(14) 0.0401(12) -0.0024(11) 0.0094(10) -0.0127(11)
C26 0.0454(14) 0.0660(16) 0.0429(13) 0.0067(12) -0.0057(11) 0.0197(13)
C27 0.0453(13) 0.0583(15) 0.0337(11) -0.0005(11) -0.0073(10) 0.0015(11)
C28 0.0536(15) 0.0610(15) 0.0290(11) -0.0019(11) 0.0021(10) 0.0031(12)
C29 0.0592(16) 0.0647(16) 0.0351(12) 0.0174(12) 0.0007(11) -0.0010(13)
C30 0.0744(19) 0.0436(13) 0.0475(14) 0.0131(11) -0.0123(13) 0.0089(13)
K31 0.0311(2) 0.0322(2) 0.0281(2) -0.00208(17) 0.00173(17) -0.00243(17)
O32 0.0333(8) 0.0457(8) 0.0382(8) -0.0001(7) -0.0033(6) -0.0064(7)
C33 0.0333(11) 0.0356(11) 0.0489(13) -0.0021(10) -0.0016(10) -0.0082(9)
C34 0.0390(12) 0.0342(11) 0.0550(14) 0.0035(10) -0.0025(10) -0.0045(9)
O35 0.0405(8) 0.0363(8) 0.0385(8) 0.0051(6) -0.0012(7) -0.0033(6)
C36 0.0434(13) 0.0510(13) 0.0410(12) 0.0148(10) -0.0029(10) -0.0058(11)
C37 0.0424(13) 0.0578(14) 0.0340(11) 0.0083(10) 0.0021(10) -0.0051(11)
O38 0.0424(9) 0.0453(8) 0.0320(8) -0.0029(6) 0.0070(6) -0.0059(7)
C39 0.0527(14) 0.0520(13) 0.0285(11) -0.0110(10) 0.0015(10) 0.0005(11)
C40 0.0456(13) 0.0461(12) 0.0326(11) -0.0092(10) -0.0054(10) -0.0034(10)
O41 0.0394(8) 0.0431(8) 0.0338(8) -0.0032(6) -0.0040(6) -0.0079(7)
C42 0.0445(13) 0.0456(13) 0.0439(13) -0.0018(10) -0.0042(10) -0.0191(10)
C43 0.0481(14) 0.0395(12) 0.0473(13) 0.0018(10) -0.0056(11) -0.0133(10)
O44 0.0485(9) 0.0420(8) 0.0332(8) 0.0037(6) -0.0053(7) -0.0119(7)
C45 0.0704(18) 0.0647(17) 0.0354(12) 0.0133(12) -0.0079(12) -0.0299(14)
C46 0.0569(15) 0.0686(16) 0.0289(11) 0.0028(11) 0.0019(10) -0.0218(13)
O47 0.0432(9) 0.0407(8) 0.0342(8) -0.0018(6) -0.0035(7) -0.0066(7)
C48 0.0545(14) 0.0508(13) 0.0322(11) -0.0047(10) -0.0043(10) -0.0097(11)
C49 0.0419(13) 0.0513(13) 0.0388(12) -0.0055(10) -0.0108(10) -0.0066(11)

loop_
_atom_type_symbol
_atom_type_scat_dispersion_real
_atom_type_scat_dispersion_imag
_atom_type_scat_Cromer_Mann_a1
_atom_type_scat_Cromer_Mann_b1
_atom_type_scat_Cromer_Mann_a2
_atom_type_scat_Cromer_Mann_b2
_atom_type_scat_Cromer_Mann_a3
_atom_type_scat_Cromer_Mann_b3
_atom_type_scat_Cromer_Mann_a4
_atom_type_scat_Cromer_Mann_b4
_atom_type_scat_Cromer_Mann_c
_atom_type_scat_source
C 0.0033 0.0016 2.3100 20.8439 1.0200 10.2075 1.5886 0.5687 0.8650 51.6512 0.2156 'International Tables Vol C 4.2.6.8 and 6.1.1.4'
H 0.0000 0.0000 0.4930 10.5109 0.3229 26.1257 0.1402 3.1424 0.0408 57.7998 0.0030 'International Tables Vol C 4.2.6.8 and 6.1.1.4'
B 0.0013 0.0007 2.0545 23.2185 1.3326 1.0210 1.0979 60.3498 0.7068 0.1403 -0.1932 'International Tables Vol C 4.2.6.8 and 6.1.1.4'
N 0.0061 0.0033 12.2126 0.0057 3.1322 9.8933 2.0125 28.9975 1.1663 0.5826 -11.5290 'International Tables Vol C 4.2.6.8 and 6.1.1.4'
O 0.0106 0.0060 3.0485 13.2771 2.2868 5.7011 1.5463 0.3239 0.8670 32.9089 0.2508 'International Tables Vol C 4.2.6.8 and 6.1.1.4'
Fe 0.3463 0.8444 11.7695 4.7611 7.3573 0.3072 3.5222 15.3535 2.3045 76.8805 1.0369 'International Tables Vol C 4.2.6.8 and 6.1.1.4'
K 0.2009 0.2494 8.2186 12.7949 7.4398 0.7748 1.0519 213.1870 0.8659 41.6841 1.4228 'International Tables Vol C 4.2.6.8 and 6.1.1.4'

loop_
_geom_angle_atom_site_label_1
_geom_angle_site_symmetry_1
_geom_angle_atom_site_label_2
_geom_angle_site_symmetry_2
_geom_angle_atom_site_label_3
_geom_angle_site_symmetry_3
_geom_angle
_geom_angle_publ_flag
C2 . Fe1 . C3 . 39.93(7) yes
C2 . Fe1 . C4 . 68.48(8) yes
C3 . Fe1 . C4 . 40.83(8) yes
C2 . Fe1 . C5 . 68.75(8) yes
C3 . Fe1 . C5 . 68.48(8) yes
C4 . Fe1 . C5 . 41.02(9) yes
C2 . Fe1 . C6 . 40.13(7) yes
C3 . Fe1 . C6 . 67.53(8) yes
C4 . Fe1 . C6 . 68.85(8) yes
C5 . Fe1 . C6 . 41.42(8) yes
C2 . Fe1 . C26 . 118.56(9) yes
C3 . Fe1 . C26 . 116.20(9) yes
C4 . Fe1 . C26 . 138.76(10) yes
C5 . Fe1 . C26 . 172.64(9) yes
C6 . Fe1 . C26 . 144.74(10) yes
C2 . Fe1 . C27 . 115.20(9) yes
C3 . Fe1 . C27 . 142.13(9) yes
C4 . Fe1 . C27 . 176.32(9) yes
C5 . Fe1 . C27 . 139.27(9) yes
C6 . Fe1 . C27 . 113.75(9) yes
C2 . Fe1 . C28 . 138.21(9) yes
C3 . Fe1 . C28 . 175.95(9) yes
C4 . Fe1 . C28 . 136.78(9) yes
C5 . Fe1 . C28 . 107.65(9) yes
C6 . Fe1 . C28 . 108.86(9) yes
C2 . Fe1 . C29 . 173.46(9) yes
C3 . Fe1 . C29 . 140.37(10) yes
C4 . Fe1 . C29 . 108.08(10) yes
C5 . Fe1 . C29 . 104.92(10) yes
C6 . Fe1 . C29 . 133.79(10) yes
C2 . Fe1 . C30 . 145.41(9) yes
C3 . Fe1 . C30 . 115.14(10) yes
C4 . Fe1 . C30 . 109.10(10) yes
C5 . Fe1 . C30 . 133.23(10) yes
C6 . Fe1 . C30 . 173.70(10) yes
C26 . Fe1 . C27 . 40.23(10) yes
C26 . Fe1 . C28 . 67.78(10) yes
C27 . Fe1 . C28 . 40.45(10) yes
C26 . Fe1 . C29 . 67.79(11) yes
C27 . Fe1 . C29 . 68.25(10) yes
C28 . Fe1 . C29 . 40.84(11) yes
C26 . Fe1 . C30 . 40.25(11) yes
C27 . Fe1 . C30 . 68.02(10) yes
C28 . Fe1 . C30 . 68.26(11) yes
C29 . Fe1 . C30 . 40.47(11) yes
Fe1 . C2 . C3 . 66.99(11) yes
Fe1 . C2 . C6 . 66.12(10) yes
C3 . C2 . C6 . 104.88(16) yes
Fe1 . C2 . B7 . 134.78(13) yes
C3 . C2 . B7 . 126.99(16) yes
C6 . C2 . B7 . 127.92(16) yes
C2 . C3 . Fe1 . 73.08(11) yes
C2 . C3 . C4 . 110.24(17) yes
Fe1 . C3 . C4 . 68.52(12) yes
C2 . C3 . H31 . 122.9 no
Fe1 . C3 . H31 . 121.8 no
C4 . C3 . H31 . 126.7 no
C3 . C4 . Fe1 . 70.64(12) yes
C3 . C4 . C5 . 107.35(18) yes
Fe1 . C4 . C5 . 68.78(12) yes
C3 . C4 . H41 . 126.4 no
Fe1 . C4 . H41 . 125.9 no
C5 . C4 . H41 . 126.3 no
C4 . C5 . Fe1 . 70.20(12) yes
C4 . C5 . C6 . 107.68(17) yes
Fe1 . C5 . C6 . 70.28(11) yes
C4 . C5 . H51 . 127.1 no
Fe1 . C5 . H51 . 121.6 no
C6 . C5 . H51 . 125.0 no
C2 . C6 . C5 . 109.74(17) yes
C2 . C6 . Fe1 . 73.75(11) yes
C5 . C6 . Fe1 . 68.30(11) yes
C2 . C6 . H61 . 126.7 no
C5 . C6 . H61 . 123.6 no
Fe1 . C6 . H61 . 124.7 no
C2 . B7 . C8 . 109.03(15) yes
C2 . B7 . C16 . 103.50(15) yes
C8 . B7 . C16 . 117.33(16) yes
C2 . B7 . C18 . 117.89(16) yes
C8 . B7 . C18 . 109.77(15) yes
C16 . B7 . C18 . 99.35(14) yes
B7 . C8 . C9 . 119.29(17) yes
B7 . C8 . C14 . 124.27(17) yes
C9 . C8 . C14 . 116.44(18) yes
C8 . C9 . C10 . 123.76(18) yes
C8 . C9 . C11 . 120.9(2) yes
C10 . C9 . C11 . 115.29(19) yes
C9 . C10 . H101 . 110.6 no
C9 . C10 . H103 . 111.0 no
H101 . C10 . H103 . 110.0 no
C9 . C10 . H102 . 106.5 no
H101 . C10 . H102 . 109.9 no
H103 . C10 . H102 . 108.7 no
C9 . C11 . C12 . 121.4(2) yes
C9 . C11 . H111 . 119.4 no
C12 . C11 . H111 . 119.2 no
C11 . C12 . C13 . 118.7(2) yes
C11 . C12 . H121 . 119.0 no
C13 . C12 . H121 . 122.2 no
C12 . C13 . C14 . 121.7(2) yes
C12 . C13 . H131 . 119.1 no
C14 . C13 . H131 . 119.2 no
C8 . C14 . C13 . 120.8(2) yes
C8 . C14 . C15 . 122.40(18) yes
C13 . C14 . C15 . 116.8(2) yes
C14 . C15 . H152 . 112.5 no
C14 . C15 . H151 . 111.4 no
H152 . C15 . H151 . 108.8 no
C14 . C15 . H153 . 111.3 no
H152 . C15 . H153 . 104.3 no
H151 . C15 . H153 . 108.2 no
B7 . C16 . N17 . 170.2(2) yes
B7 . C18 . C19 . 126.54(17) yes
B7 . C18 . C24 . 117.53(17) yes
C19 . C18 . C24 . 115.93(18) yes
C18 . C19 . C20 . 123.84(18) yes
C18 . C19 . C21 . 121.2(2) yes
C20 . C19 . C21 . 114.99(19) yes
C19 . C20 . H201 . 113.3 no
C19 . C20 . H203 . 113.8 no
H201 . C20 . H203 . 102.3 no
C19 . C20 . H202 . 115.3 no
H201 . C20 . H202 . 107.2 no
H203 . C20 . H202 . 103.7 no
C19 . C21 . C22 . 121.7(2) yes
C19 . C21 . H211 . 118.0 no
C22 . C21 . H211 . 120.3 no
C21 . C22 . C23 . 118.3(2) yes
C21 . C22 . H221 . 120.6 no
C23 . C22 . H221 . 121.1 no
C22 . C23 . C24 . 121.8(2) yes
C22 . C23 . H231 . 118.3 no
C24 . C23 . H231 . 119.9 no
C18 . C24 . C23 . 121.1(2) yes
C18 . C24 . C25 . 123.08(19) yes
C23 . C24 . C25 . 115.80(19) yes
C24 . C25 . H253 . 111.7 no
C24 . C25 . H251 . 112.3 no
H253 . C25 . H251 . 107.9 no
C24 . C25 . H252 . 113.2 no
H253 . C25 . H252 . 105.0 no
H251 . C25 . H252 . 106.2 no
Fe1 . C26 . C27 . 69.70(13) yes
Fe1 . C26 . C30 . 69.63(14) yes
C27 . C26 . C30 . 108.6(2) yes
Fe1 . C26 . H261 . 122.2 no
C27 . C26 . H261 . 126.5 no
C30 . C26 . H261 . 124.7 no
C26 . C27 . Fe1 . 70.06(14) yes
C26 . C27 . C28 . 107.7(2) yes
Fe1 . C27 . C28 . 69.16(13) yes
C26 . C27 . H271 . 127.4 no
Fe1 . C27 . H271 . 124.5 no
C28 . C27 . H271 . 124.9 no
C27 . C28 . Fe1 . 70.39(13) yes
C27 . C28 . C29 . 108.0(2) yes
Fe1 . C28 . C29 . 69.50(13) yes
C27 . C28 . H281 . 127.7 no
Fe1 . C28 . H281 . 123.2 no
C29 . C28 . H281 . 124.2 no
C28 . C29 . Fe1 . 69.65(13) yes
C28 . C29 . C30 . 108.1(2) yes
Fe1 . C29 . C30 . 70.39(14) yes
C28 . C29 . H291 . 124.2 no
Fe1 . C29 . H291 . 124.2 no
C30 . C29 . H291 . 127.7 no
C26 . C30 . C29 . 107.7(2) yes
C26 . C30 . Fe1 . 70.12(13) yes
C29 . C30 . Fe1 . 69.14(13) yes
C26 . C30 . H301 . 123.2 no
C29 . C30 . H301 . 129.2 no
Fe1 . C30 . H301 . 126.2 no
C33 . O32 . C49 . 113.78(17) yes
O32 . C33 . C34 . 108.17(17) yes
O32 . C33 . H332 . 112.9 no
C34 . C33 . H332 . 109.5 no
O32 . C33 . H331 . 111.9 no
C34 . C33 . H331 . 109.4 no
H332 . C33 . H331 . 104.9 no
C33 . C34 . O35 . 108.09(17) yes
C33 . C34 . H341 . 108.9 no
O35 . C34 . H341 . 112.1 no
C33 . C34 . H342 . 109.0 no
O35 . C34 . H342 . 108.4 no
H341 . C34 . H342 . 110.3 no
C34 . O35 . C36 . 113.18(17) yes
O35 . C36 . C37 . 108.09(18) yes
O35 . C36 . H362 . 110.9 no
C37 . C36 . H362 . 107.5 no
O35 . C36 . H361 . 109.4 no
C37 . C36 . H361 . 110.3 no
H362 . C36 . H361 . 110.7 no
C36 . C37 . O38 . 109.51(18) yes
C36 . C37 . H372 . 110.1 no
O38 . C37 . H372 . 111.1 no
C36 . C37 . H371 . 109.5 no
O38 . C37 . H371 . 107.5 no
H372 . C37 . H371 . 109.1 no
C37 . O38 . C39 . 111.34(17) yes
O38 . C39 . C40 . 109.09(17) yes
O38 . C39 . H391 . 110.2 no
C40 . C39 . H391 . 106.7 no
O38 . C39 . H392 . 110.6 no
C40 . C39 . H392 . 109.3 no
H391 . C39 . H392 . 110.8 no
C39 . C40 . O41 . 108.48(18) yes
C39 . C40 . H402 . 105.6 no
O41 . C40 . H402 . 109.9 no
C39 . C40 . H401 . 109.5 no
O41 . C40 . H401 . 112.9 no
H402 . C40 . H401 . 110.2 no
C40 . O41 . C42 . 111.66(16) yes
O41 . C42 . C43 . 108.89(18) yes
O41 . C42 . H421 . 112.7 no
C43 . C42 . H421 . 110.0 no
O41 . C42 . H422 . 112.7 no
C43 . C42 . H422 . 105.8 no
H421 . C42 . H422 . 106.5 no
C42 . C43 . O44 . 108.47(18) yes
C42 . C43 . H432 . 111.5 no
O44 . C43 . H432 . 108.0 no
C42 . C43 . H431 . 110.1 no
O44 . C43 . H431 . 108.1 no
H432 . C43 . H431 . 110.6 no
C43 . O44 . C45 . 112.40(18) yes
O44 . C45 . C46 . 108.30(19) yes
O44 . C45 . H451 . 107.2 no
C46 . C45 . H451 . 109.0 no
O44 . C45 . H452 . 108.7 no
C46 . C45 . H452 . 112.2 no
H451 . C45 . H452 . 111.3 no
C45 . C46 . O47 . 107.5(2) yes
C45 . C46 . H462 . 111.9 no
O47 . C46 . H462 . 111.2 no
C45 . C46 . H461 . 109.6 no
O47 . C46 . H461 . 109.6 no
H462 . C46 . H461 . 107.0 no
C46 . O47 . C48 . 112.13(17) yes
O47 . C48 . C49 . 109.16(18) yes
O47 . C48 . H482 . 111.3 no
C49 . C48 . H482 . 109.3 no
O47 . C48 . H481 . 111.8 no
C49 . C48 . H481 . 107.7 no
H482 . C48 . H481 . 107.5 no
C48 . C49 . O32 . 108.46(18) yes
C48 . C49 . H491 . 106.6 no
O32 . C49 . H491 . 111.2 no
C48 . C49 . H492 . 108.9 no
O32 . C49 . H492 . 111.5 no
H491 . C49 . H492 . 110.1 no

loop_
_geom_bond_atom_site_label_1
_geom_bond_site_symmetry_1
_geom_bond_atom_site_label_2
_geom_bond_site_symmetry_2
_geom_bond_distance
_geom_bond_publ_flag
Fe1 . C2 . 2.1379(18) yes
Fe1 . C3 . 2.057(2) yes
Fe1 . C4 . 2.029(2) yes
Fe1 . C5 . 2.010(2) yes
Fe1 . C6 . 2.0363(19) yes
Fe1 . C26 . 2.057(2) yes
Fe1 . C27 . 2.052(2) yes
Fe1 . C28 . 2.036(2) yes
Fe1 . C29 . 2.034(2) yes
Fe1 . C30 . 2.051(2) yes
C2 . C3 . 1.434(3) yes
C2 . C6 . 1.435(3) yes
C2 . B7 . 1.637(3) yes
C3 . C4 . 1.425(3) yes
C3 . H31 . 0.999 no
C4 . C5 . 1.415(3) yes
C4 . H41 . 1.013 no
C5 . C6 . 1.431(3) yes
C5 . H51 . 0.998 no
C6 . H61 . 1.003 no
B7 . C8 . 1.650(3) yes
B7 . C16 . 1.624(3) yes
B7 . C18 . 1.675(3) yes
C8 . C9 . 1.418(3) yes
C8 . C14 . 1.410(3) yes
C9 . C10 . 1.509(3) yes
C9 . C11 . 1.396(3) yes
C10 . H101 . 0.971 no
C10 . H103 . 0.981 no
C10 . H102 . 1.019 no
C11 . C12 . 1.377(4) yes
C11 . H111 . 0.964 no
C12 . C13 . 1.367(4) yes
C12 . H121 . 0.945 no
C13 . C14 . 1.402(3) yes
C13 . H131 . 0.968 no
C14 . C15 . 1.505(3) yes
C15 . H152 . 0.978 no
C15 . H151 . 0.990 no
C15 . H153 . 0.984 no
C16 . N17 . 1.147(3) yes
C18 . C19 . 1.414(3) yes
C18 . C24 . 1.427(3) yes
C19 . C20 . 1.506(3) yes
C19 . C21 . 1.396(3) yes
C20 . H201 . 0.974 no
C20 . H203 . 0.988 no
C20 . H202 . 0.976 no
C21 . C22 . 1.383(4) yes
C21 . H211 . 0.961 no
C22 . C23 . 1.371(4) yes
C22 . H221 . 0.985 no
C23 . C24 . 1.393(3) yes
C23 . H231 . 0.978 no
C24 . C25 . 1.505(3) yes
C25 . H253 . 0.977 no
C25 . H251 . 0.999 no
C25 . H252 . 0.986 no
C26 . C27 . 1.413(4) yes
C26 . C30 . 1.413(4) yes
C26 . H261 . 0.989 no
C27 . C28 . 1.414(3) yes
C27 . H271 . 1.016 no
C28 . C29 . 1.420(4) yes
C28 . H281 . 1.004 no
C29 . C30 . 1.413(4) yes
C29 . H291 . 1.030 no
C30 . H301 . 1.014 no
O32 . C33 . 1.420(3) yes
O32 . C49 . 1.411(3) yes
C33 . C34 . 1.499(3) yes
C33 . H332 . 0.994 no
C33 . H331 . 1.017 no
C34 . O35 . 1.417(3) yes
C34 . H341 . 0.984 no
C34 . H342 . 1.029 no
O35 . C36 . 1.423(3) yes
C36 . C37 . 1.498(3) yes
C36 . H362 . 1.009 no
C36 . H361 . 1.015 no
C37 . O38 . 1.416(3) yes
C37 . H372 . 1.007 no
C37 . H371 . 1.009 no
O38 . C39 . 1.429(3) yes
C39 . C40 . 1.494(3) yes
C39 . H391 . 0.980 no
C39 . H392 . 0.967 no
C40 . O41 . 1.426(3) yes
C40 . H402 . 0.986 no
C40 . H401 . 0.988 no
O41 . C42 . 1.417(3) yes
C42 . C43 . 1.494(3) yes
C42 . H421 . 0.993 no
C42 . H422 . 1.046 no
C43 . O44 . 1.414(3) yes
C43 . H432 . 1.021 no
C43 . H431 . 1.001 no
O44 . C45 . 1.421(3) yes
C45 . C46 . 1.489(4) yes
C45 . H451 . 1.026 no
C45 . H452 . 1.001 no
C46 . O47 . 1.426(3) yes
C46 . H462 . 0.995 no
C46 . H461 . 1.040 no
O47 . C48 . 1.415(3) yes
C48 . C49 . 1.499(3) yes
C48 . H482 . 0.991 no
C48 . H481 . 0.995 no
C49 . H491 . 0.984 no
C49 . H492 . 1.012 no

loop_
_geom_hbond_atom_site_label_D
_geom_hbond_site_symmetry_D
_geom_hbond_atom_site_label_H
_geom_hbond_site_symmetry_H
_geom_hbond_atom_site_label_A
_geom_hbond_site_symmetry_A
_geom_hbond_angle_DHA
_geom_hbond_distance_DH
_geom_hbond_distance_HA
_geom_hbond_distance_DA
_geom_hbond_publ_flag
C20 . H202 . C3 . 129 0.98 2.59 3.296(3) yes
C25 . H252 . C16 . 122 0.99 2.49 3.121(3) yes
